data_7235393
loop_
_publ_author_name
'Parween, Shaheena'
'Misra, Anurag'
'Ramakumar, Suryanarayanarao'
'Chauhan, Virander Singh'

_publ_section_title
;
 Self-assembled dipeptide nanotubes constituted by flexible
 \b-phenylalanine and conformationally constrained
 \a,\b-dehydrophenylalanine residues as drug delivery system
;
_journal_issue 20
_journal_name_full 'Journal of Materials Chemistry B'
_journal_page_first 3096
_journal_paper_doi 10.1039/c3tb21856b
_journal_volume 2
_journal_year 2014
_chemical_formula_moiety '2(C19 H22 N2 O3), 1(H2 O1)'
_chemical_formula_sum 'C38 H46 N4 O7'
_chemical_formula_weight 670.8
_chemical_name_common 'PEPSEQ A=2 PHE*-PHE*'
_chemical_name_systematic
;

'(\b^3^-homophenylalanyl)-phenylalanine) hemihydrate'

;
_space_group_IT_number 19
_space_group_name_Hall 'P 2ac 2ab'
_space_group_name_H-M_alt 'P 21 21 21'
_symmetry_cell_setting orthorhombic
_symmetry_space_group_name_Hall 'P 2ac 2ab'
_symmetry_space_group_name_H-M 'P 21 21 21'
_atom_sites_solution_hydrogens geom
_atom_sites_solution_primary direct
_atom_sites_solution_secondary difmap
_audit_creation_method SHELXL-97
_cell_angle_alpha 90.00
_cell_angle_beta 90.00
_cell_angle_gamma 90.00
_cell_formula_units_Z 4
_cell_length_a 5.7860(7)
_cell_length_b 24.375(3)
_cell_length_c 25.285(3)
_cell_measurement_temperature 296(2)
_cell_volume 3566.0(7)
_computing_cell_refinement 'SAINTPLUS (BRUKER-AXS)'
_computing_data_collection 'KAPPA APEX II (BRUKER-AXS)'
_computing_data_reduction 'SAINTPLUS (BRUKER-AXS)'
_computing_structure_refinement 'SHELXL-97 (Sheldrick, 1997)'
_computing_structure_solution 'SHELXS-97 (Sheldrick, 2008)'
_diffrn_ambient_temperature 296(2)
_diffrn_measured_fraction_theta_full 1.000
_diffrn_measured_fraction_theta_max 1.000
_diffrn_measurement_device_type 'Bruker Kappa APEX II CCD detector'
_diffrn_measurement_method '\f and \w scans'
_diffrn_radiation_monochromator graphite
_diffrn_radiation_source 'fine-focus sealed tube'
_diffrn_radiation_type MoK\a
_diffrn_radiation_wavelength 0.71073
_diffrn_reflns_av_R_equivalents 0.1922
_diffrn_reflns_av_sigmaI/netI 0.2152
_diffrn_reflns_limit_h_max 6
_diffrn_reflns_limit_h_min -6
_diffrn_reflns_limit_k_max 26
_diffrn_reflns_limit_k_min -26
_diffrn_reflns_limit_l_max 27
_diffrn_reflns_limit_l_min -22
_diffrn_reflns_number 25027
_diffrn_reflns_theta_full 23.04
_diffrn_reflns_theta_max 23.04
_diffrn_reflns_theta_min 1.61
_exptl_absorpt_coefficient_mu 0.086
_exptl_absorpt_correction_T_max 0.9983
_exptl_absorpt_correction_T_min 0.9787
_exptl_absorpt_correction_type multi-scan
_exptl_absorpt_process_details 'SADABS (Bruker, 2008)'
_exptl_crystal_colour colourless
_exptl_crystal_density_diffrn 1.246
_exptl_crystal_density_method 'not measured'
_exptl_crystal_description 'Rectangular rod'
_exptl_crystal_F_000 1424
_exptl_crystal_size_max 0.25
_exptl_crystal_size_mid 0.03
_exptl_crystal_size_min 0.02
_refine_diff_density_max 0.388
_refine_diff_density_min -0.231
_refine_diff_density_rms 0.052
_refine_ls_abs_structure_details 'Flack H D (1983), Acta Cryst. A39, 876-881'
_refine_ls_abs_structure_Flack -1(3)
_refine_ls_extinction_coef 0.0025(11)
_refine_ls_extinction_expression Fc^*^=kFc[1+0.001xFc^2^\l^3^/sin(2\q)]^-1/4^
_refine_ls_extinction_method SHELXL
_refine_ls_goodness_of_fit_ref 0.972
_refine_ls_hydrogen_treatment mixed
_refine_ls_matrix_type full
_refine_ls_number_parameters 428
_refine_ls_number_reflns 5003
_refine_ls_number_restraints 0
_refine_ls_restrained_S_all 0.972
_refine_ls_R_factor_all 0.2237
_refine_ls_R_factor_gt 0.0781
_refine_ls_shift/su_max 0.002
_refine_ls_shift/su_mean 0.000
_refine_ls_structure_factor_coef Fsqd
_refine_ls_weighting_details 'calc w=1/[\s^2^(Fo^2^)+(0.0807P)^2^+0.0000P] where P=(Fo^2^+2Fc^2^)/3'
_refine_ls_weighting_scheme calc
_refine_ls_wR_factor_gt 0.1468
_refine_ls_wR_factor_ref 0.2077
_reflns_number_gt 2053
_reflns_number_total 5003
_reflns_threshold_expression >2sigma(I)
_cod_data_source_file c3tb21856b2.cif
_cod_data_source_block bff
_cod_depositor_comments
;
The following automatic conversions were performed:

data item '_symmetry_cell_setting' value 'Orthorhombic' was changed
to 'orthorhombic' in accordance with the
/home/saulius/struct/COD-crude-data/automatic-downloads/DataCite-retrospective/RSC/depositions/lib/dictionaries/cif_core.dic
dictionary named 'cif_core.dic' version 2.4.2 last updated on
2011-04-26.

Automatic conversion script
Id: cif_fix_values 6909 2019-04-08 15:41:33Z antanas 
;
_cod_database_code 7235393

loop_
_symmetry_equiv_pos_as_xyz
'x, y, z'
'-x+1/2, -y, z+1/2'
'-x, y+1/2, -z+1/2'
'x+1/2, -y+1/2, -z'

loop_
_atom_site_label
_atom_site_type_symbol
_atom_site_fract_x
_atom_site_fract_y
_atom_site_fract_z
_atom_site_U_iso_or_equiv
_atom_site_adp_type
_atom_site_occupancy
_atom_site_symmetry_multiplicity
_atom_site_calc_flag
_atom_site_refinement_flags
N1A N 0.0575(12) 0.5927(3) 0.6493(2) 0.052(2) Uani 1 1 d .
H1A1 H 0.1745 0.5758 0.6333 0.077 Uiso 1 1 calc R
H1A2 H 0.0713 0.6288 0.6450 0.077 Uiso 1 1 calc R
H1A3 H -0.0754 0.5814 0.6353 0.077 Uiso 1 1 calc R
C1AA C 0.0583(14) 0.5170(3) 0.7155(3) 0.043(2) Uani 1 1 d .
H1A4 H 0.0515 0.5085 0.7530 0.051 Uiso 1 1 calc R
H1A5 H -0.0780 0.5017 0.6988 0.051 Uiso 1 1 calc R
C1BA C 0.0613(17) 0.5791(3) 0.7079(3) 0.045(2) Uani 1 1 d .
H1BA H 0.2076 0.5928 0.7223 0.055 Uiso 1 1 calc R
C1'A C 0.2728(17) 0.4915(3) 0.6917(3) 0.044(2) Uani 1 1 d .
O1'A O 0.4614(11) 0.4954(3) 0.7134(2) 0.0609(19) Uani 1 1 d .
C1GA C -0.1326(16) 0.6096(3) 0.7355(3) 0.055(3) Uani 1 1 d .
H1G1 H -0.2784 0.5921 0.7270 0.066 Uiso 1 1 calc R
H1G2 H -0.1383 0.6469 0.7223 0.066 Uiso 1 1 calc R
C1DA C -0.1042(18) 0.6110(4) 0.7954(3) 0.048(2) Uani 1 1 d .
C11A C 0.0785(19) 0.6367(4) 0.8179(4) 0.063(3) Uani 1 1 d .
H11A H 0.1902 0.6524 0.7962 0.076 Uiso 1 1 calc R
C12A C -0.2703(19) 0.5881(4) 0.8269(5) 0.070(3) Uani 1 1 d .
H12A H -0.3965 0.5706 0.8116 0.084 Uiso 1 1 calc R
C13A C 0.103(3) 0.6403(5) 0.8716(5) 0.091(4) Uani 1 1 d .
H13A H 0.2294 0.6580 0.8868 0.110 Uiso 1 1 calc R
C14A C -0.252(3) 0.5909(5) 0.8809(5) 0.094(4) Uani 1 1 d .
H14A H -0.3645 0.5756 0.9025 0.113 Uiso 1 1 calc R
C1HA C -0.065(3) 0.6166(5) 0.9022(4) 0.093(4) Uani 1 1 d .
H1HA H -0.0516 0.6182 0.9388 0.112 Uiso 1 1 calc R
N2A N 0.2515(12) 0.4697(3) 0.6426(3) 0.046(2) Uani 1 1 d .
H2A H 0.1172 0.4614 0.6304 0.056 Uiso 1 1 calc R
C2AA C 0.4571(16) 0.4602(4) 0.6106(3) 0.048(2) Uani 1 1 d .
H2AA H 0.5579 0.4346 0.6295 0.057 Uiso 1 1 calc R
C2'A C 0.5919(19) 0.5150(4) 0.6022(3) 0.048(2) Uani 1 1 d .
O2'A O 0.8022(11) 0.5111(2) 0.5953(2) 0.0614(18) Uani 1 1 d .
C2BA C 0.3916(18) 0.4345(4) 0.5573(3) 0.064(3) Uani 1 1 d .
H2B1 H 0.2956 0.4606 0.5384 0.076 Uiso 1 1 calc R
H2B2 H 0.5324 0.4299 0.5369 0.076 Uiso 1 1 calc R
C2GA C 0.267(2) 0.3800(4) 0.5579(4) 0.074(3) Uani 1 1 d .
C21A C 0.366(3) 0.3351(7) 0.5778(5) 0.146(6) Uiso 1 1 d .
H21A H 0.5147 0.3368 0.5915 0.175 Uiso 1 1 calc R
C22A C 0.079(3) 0.3733(6) 0.5281(7) 0.165(7) Uani 1 1 d .
H22A H 0.0155 0.4028 0.5098 0.197 Uiso 1 1 calc R
C23A C 0.243(4) 0.2846(8) 0.5780(7) 0.171(8) Uiso 1 1 d .
H23A H 0.3030 0.2546 0.5959 0.205 Uiso 1 1 calc R
C24A C -0.025(3) 0.3202(8) 0.5246(7) 0.168(7) Uiso 1 1 d .
H24A H -0.1463 0.3146 0.5010 0.202 Uiso 1 1 calc R
C2NA C 0.046(3) 0.2800(6) 0.5532(7) 0.160(7) Uani 1 1 d .
H2NA H -0.0416 0.2482 0.5562 0.193 Uiso 1 1 calc R
O2"A O 0.4730(11) 0.5587(3) 0.5998(2) 0.0587(19) Uani 1 1 d .
N1B N 0.8790(12) 0.3494(3) 1.0480(2) 0.0424(19) Uani 1 1 d .
H1B1 H 0.9146 0.3798 1.0659 0.064 Uiso 1 1 calc R
H1B2 H 1.0023 0.3380 1.0302 0.064 Uiso 1 1 calc R
H1B3 H 0.8346 0.3235 1.0706 0.064 Uiso 1 1 calc R
C1AB C 0.6223(14) 0.3084(3) 0.9821(3) 0.046(2) Uani 1 1 d .
H1A6 H 0.7471 0.2988 0.9583 0.055 Uiso 1 1 calc R
H1A7 H 0.6115 0.2796 1.0085 0.055 Uiso 1 1 calc R
C1BB C 0.6854(15) 0.3615(3) 1.0100(3) 0.043(2) Uani 1 1 d .
H1BB H 0.5510 0.3746 1.0299 0.052 Uiso 1 1 calc R
C1'B C 0.4015(17) 0.3096(3) 0.9513(4) 0.041(2) Uani 1 1 d .
O1'B O 0.2142(11) 0.3232(2) 0.9731(2) 0.0552(17) Uani 1 1 d .
C1GB C 0.7655(15) 0.4067(3) 0.9730(3) 0.048(2) Uani 1 1 d .
H1G3 H 0.8334 0.4356 0.9943 0.058 Uiso 1 1 calc R
H1G4 H 0.8876 0.3918 0.9509 0.058 Uiso 1 1 calc R
C1DB C 0.5869(17) 0.4326(3) 0.9370(4) 0.044(2) Uani 1 1 d .
C11B C 0.4005(18) 0.4602(4) 0.9585(3) 0.055(3) Uani 1 1 d .
H11B H 0.3845 0.4615 0.9950 0.066 Uiso 1 1 calc R
C12B C 0.6006(19) 0.4309(4) 0.8834(4) 0.065(3) Uani 1 1 d .
H12B H 0.7233 0.4122 0.8679 0.078 Uiso 1 1 calc R
C13B C 0.2384(19) 0.4855(4) 0.9274(4) 0.068(3) Uani 1 1 d .
H13B H 0.1143 0.5037 0.9429 0.082 Uiso 1 1 calc R
C14B C 0.442(2) 0.4555(4) 0.8515(4) 0.067(3) Uani 1 1 d .
H14B H 0.4569 0.4529 0.8149 0.081 Uiso 1 1 calc R
C1HB C 0.260(2) 0.4840(4) 0.8724(5) 0.073(3) Uani 1 1 d .
H1HB H 0.1547 0.5018 0.8507 0.088 Uiso 1 1 calc R
N2B N 0.4101(12) 0.2963(3) 0.9009(3) 0.0439(19) Uani 1 1 d .
H2B H 0.5395 0.2851 0.8880 0.053 Uiso 1 1 calc R
C2AB C 0.2073(14) 0.2995(3) 0.8651(3) 0.040(2) Uani 1 1 d .
H2AB H 0.1155 0.3317 0.8749 0.049 Uiso 1 1 calc R
C2'B C 0.0533(17) 0.2485(4) 0.8694(3) 0.045(2) Uani 1 1 d .
O2'B O 0.1453(11) 0.2026(2) 0.8707(2) 0.0530(18) Uani 1 1 d .
C2BB C 0.2961(16) 0.3074(3) 0.8081(3) 0.050(2) Uani 1 1 d .
H2B3 H 0.4028 0.3381 0.8072 0.060 Uiso 1 1 calc R
H2B4 H 0.3796 0.2748 0.7972 0.060 Uiso 1 1 calc R
C2GB C 0.1029(18) 0.3178(5) 0.7705(4) 0.056(3) Uani 1 1 d .
C21B C -0.0065(19) 0.3679(5) 0.7694(4) 0.070(3) Uani 1 1 d .
H21B H 0.0428 0.3964 0.7911 0.084 Uiso 1 1 calc R
C22B C 0.020(2) 0.2780(5) 0.7389(5) 0.102(5) Uani 1 1 d .
H22B H 0.0922 0.2439 0.7392 0.123 Uiso 1 1 calc R
C23B C -0.196(2) 0.3753(5) 0.7344(5) 0.087(4) Uani 1 1 d .
H23B H -0.2700 0.4092 0.7326 0.105 Uiso 1 1 calc R
C24B C -0.167(3) 0.2855(6) 0.7060(6) 0.144(7) Uani 1 1 d .
H24B H -0.2211 0.2567 0.6854 0.173 Uiso 1 1 calc R
C2NB C -0.269(3) 0.3341(7) 0.7041(5) 0.134(7) Uani 1 1 d .
H2NB H -0.3928 0.3396 0.6813 0.160 Uiso 1 1 calc R
O2"B O -0.1611(12) 0.2577(3) 0.8675(2) 0.077(2) Uani 1 1 d .
O1W O 0.5928(14) 0.1748(3) 0.8254(3) 0.115(3) Uani 1 1 d .

loop_
_atom_site_aniso_label
_atom_site_aniso_U_11
_atom_site_aniso_U_22
_atom_site_aniso_U_33
_atom_site_aniso_U_23
_atom_site_aniso_U_13
_atom_site_aniso_U_12
N1A 0.051(5) 0.056(5) 0.048(5) 0.006(4) -0.003(4) 0.002(4)
C1AA 0.042(6) 0.053(7) 0.033(5) 0.001(5) -0.001(4) -0.009(5)
C1BA 0.057(6) 0.039(6) 0.041(6) 0.009(5) -0.010(5) -0.003(5)
C1'A 0.055(7) 0.041(6) 0.035(6) 0.010(5) -0.007(5) -0.003(5)
O1'A 0.054(5) 0.079(5) 0.050(4) -0.004(4) -0.020(3) 0.010(4)
C1GA 0.043(6) 0.055(7) 0.067(7) 0.012(5) 0.012(5) 0.022(5)
C1DA 0.057(7) 0.045(6) 0.043(6) 0.005(5) 0.011(6) 0.024(5)
C11A 0.065(8) 0.058(7) 0.068(8) 0.002(6) -0.009(6) -0.006(6)
C12A 0.060(8) 0.089(9) 0.061(8) 0.001(6) 0.010(7) 0.000(6)
C13A 0.135(12) 0.076(9) 0.063(9) 0.000(7) 0.001(9) 0.019(9)
C14A 0.098(12) 0.102(11) 0.083(11) 0.019(8) 0.033(8) 0.018(9)
C1HA 0.145(14) 0.090(10) 0.044(8) 0.003(8) -0.014(10) 0.022(10)
N2A 0.032(5) 0.063(5) 0.045(5) 0.002(4) -0.003(4) -0.008(4)
C2AA 0.049(7) 0.046(6) 0.048(6) 0.003(5) -0.001(5) 0.010(5)
C2'A 0.046(7) 0.066(8) 0.032(5) 0.006(5) -0.002(5) -0.008(6)
O2'A 0.041(5) 0.087(5) 0.057(4) -0.005(4) 0.003(3) 0.002(4)
C2BA 0.077(7) 0.079(8) 0.034(6) -0.003(5) -0.014(5) -0.004(7)
C2GA 0.085(9) 0.045(8) 0.092(8) -0.041(6) -0.029(7) 0.005(6)
C22A 0.157(16) 0.088(12) 0.25(2) 0.034(11) -0.111(15) -0.016(11)
C2NA 0.175(18) 0.084(11) 0.223(19) 0.055(12) -0.004(15) -0.031(11)
O2"A 0.054(5) 0.058(5) 0.065(4) 0.014(4) 0.019(3) 0.006(4)
N1B 0.040(5) 0.044(5) 0.043(4) -0.005(3) -0.004(4) 0.002(3)
C1AB 0.045(6) 0.047(6) 0.045(6) -0.003(5) -0.004(4) -0.002(5)
C1BB 0.045(6) 0.033(6) 0.051(6) 0.004(5) -0.002(5) -0.002(4)
C1'B 0.049(7) 0.027(6) 0.047(6) -0.002(5) -0.013(5) -0.001(5)
O1'B 0.048(4) 0.066(5) 0.052(4) -0.006(3) 0.008(3) 0.005(3)
C1GB 0.047(6) 0.055(6) 0.043(6) 0.004(5) 0.001(5) -0.010(5)
C1DB 0.058(7) 0.027(6) 0.046(6) -0.007(5) 0.004(5) -0.008(5)
C11B 0.071(7) 0.051(7) 0.043(6) 0.008(5) 0.000(6) 0.014(6)
C12B 0.087(9) 0.072(8) 0.035(7) -0.007(6) 0.007(6) 0.003(7)
C13B 0.071(8) 0.078(8) 0.056(7) 0.027(6) 0.002(6) 0.006(6)
C14B 0.095(9) 0.058(8) 0.049(7) 0.015(6) -0.006(7) 0.011(7)
C1HB 0.072(9) 0.054(8) 0.093(9) 0.031(7) -0.028(7) 0.007(6)
N2B 0.033(4) 0.063(5) 0.036(5) -0.018(4) -0.003(4) 0.006(4)
C2AB 0.039(6) 0.033(6) 0.050(6) -0.003(5) 0.001(5) 0.006(4)
C2'B 0.038(6) 0.061(8) 0.035(6) -0.011(5) 0.003(5) -0.009(6)
O2'B 0.061(5) 0.039(4) 0.058(4) -0.008(4) -0.020(3) 0.006(3)
C2BB 0.056(6) 0.042(6) 0.052(6) 0.012(5) 0.005(5) 0.003(5)
C2GB 0.070(8) 0.052(8) 0.045(7) 0.000(6) -0.003(6) 0.007(6)
C21B 0.087(9) 0.072(9) 0.051(7) 0.000(6) -0.016(6) 0.000(6)
C22B 0.151(13) 0.076(10) 0.081(9) -0.009(8) -0.068(9) 0.021(8)
C23B 0.097(10) 0.081(10) 0.085(9) 0.031(8) 0.005(8) 0.029(8)
C24B 0.26(2) 0.050(10) 0.124(13) 0.001(9) -0.077(14) 0.011(11)
C2NB 0.198(18) 0.106(13) 0.097(11) 0.024(10) -0.098(11) -0.061(13)
O2"B 0.033(5) 0.106(6) 0.090(6) -0.026(4) -0.002(3) -0.003(4)
O1W 0.071(6) 0.082(6) 0.194(8) -0.027(5) 0.002(6) -0.002(5)

loop_
_atom_type_symbol
_atom_type_description
_atom_type_scat_dispersion_real
_atom_type_scat_dispersion_imag
_atom_type_scat_source
C C 0.0033 0.0016 'International Tables Vol C Tables 4.2.6.8 and 6.1.1.4'
H H 0.0000 0.0000 'International Tables Vol C Tables 4.2.6.8 and 6.1.1.4'
N N 0.0061 0.0033 'International Tables Vol C Tables 4.2.6.8 and 6.1.1.4'
O O 0.0106 0.0060 'International Tables Vol C Tables 4.2.6.8 and 6.1.1.4'

loop_
_geom_angle_atom_site_label_1
_geom_angle_atom_site_label_2
_geom_angle_atom_site_label_3
_geom_angle
C1'A C1AA C1BA 110.3(7)
N1A C1BA C1GA 109.4(7)
N1A C1BA C1AA 109.9(6)
C1GA C1BA C1AA 114.7(8)
O1'A C1'A N2A 121.5(8)
O1'A C1'A C1AA 121.3(8)
N2A C1'A C1AA 116.8(8)
C1BA C1GA C1DA 112.9(7)
C11A C1DA C12A 119.6(9)
C11A C1DA C1GA 120.8(9)
C12A C1DA C1GA 119.6(10)
C1DA C11A C13A 121.9(11)
C1DA C12A C14A 120.3(11)
C11A C13A C1HA 117.2(13)
C1HA C14A C12A 118.7(12)
C14A C1HA C13A 122.3(12)
C1'A N2A C2AA 119.8(7)
N2A C2AA C2BA 110.6(8)
N2A C2AA C2'A 110.4(7)
C2BA C2AA C2'A 110.7(7)
O2'A C2'A O2"A 126.4(10)
O2'A C2'A C2AA 116.5(10)
O2"A C2'A C2AA 116.9(9)
C2GA C2BA C2AA 117.9(8)
C22A C2GA C21A 117.5(13)
C22A C2GA C2BA 119.6(11)
C21A C2GA C2BA 121.2(12)
C2GA C21A C23A 119.7(17)
C2GA C22A C24A 119.3(14)
C2NA C23A C21A 120.7(19)
C2NA C24A C22A 121.4(17)
C24A C2NA C23A 118.9(18)
C1'B C1AB C1BB 115.5(7)
N1B C1BB C1GB 108.0(7)
N1B C1BB C1AB 108.0(6)
C1GB C1BB C1AB 114.0(7)
O1'B C1'B N2B 121.4(8)
O1'B C1'B C1AB 120.7(8)
N2B C1'B C1AB 117.9(9)
C1DB C1GB C1BB 117.7(7)
C12B C1DB C11B 116.9(9)
C12B C1DB C1GB 123.1(9)
C11B C1DB C1GB 120.0(8)
C13B C11B C1DB 121.9(9)
C1DB C12B C14B 122.6(10)
C11B C13B C1HB 119.7(10)
C12B C14B C1HB 120.8(10)
C14B C1HB C13B 118.1(10)
C1'B N2B C2AB 123.2(7)
N2B C2AB C2'B 111.9(7)
N2B C2AB C2BB 108.2(7)
C2'B C2AB C2BB 111.1(6)
O2'B C2'B O2"B 125.8(9)
O2'B C2'B C2AB 119.0(9)
O2"B C2'B C2AB 115.1(9)
C2GB C2BB C2AB 111.6(8)
C22B C2GB C21B 117.6(10)
C22B C2GB C2BB 121.7(10)
C21B C2GB C2BB 120.6(10)
C2GB C21B C23B 118.8(10)
C2GB C22B C24B 122.9(12)
C2NB C23B C21B 120.4(12)
C2NB C24B C22B 119.5(13)
C24B C2NB C23B 120.8(13)

loop_
_geom_bond_atom_site_label_1
_geom_bond_atom_site_label_2
_geom_bond_distance
N1A C1BA 1.517(9)
C1AA C1'A 1.513(11)
C1AA C1BA 1.527(10)
C1BA C1GA 1.516(11)
C1'A O1'A 1.226(9)
C1'A N2A 1.355(10)
C1GA C1DA 1.524(11)
C1DA C11A 1.354(12)
C1DA C12A 1.366(12)
C11A C13A 1.369(13)
C12A C14A 1.371(14)
C13A C1HA 1.372(17)
C14A C1HA 1.359(17)
N2A C2AA 1.457(10)
C2AA C2BA 1.535(10)
C2AA C2'A 1.561(12)
C2'A O2'A 1.233(11)
C2'A O2"A 1.269(10)
C2BA C2GA 1.512(13)
C2GA C22A 1.333(15)
C2GA C21A 1.336(16)
C21A C23A 1.42(2)
C22A C24A 1.43(2)
C23A C2NA 1.30(2)
C24A C2NA 1.286(18)
N1B C1BB 1.506(10)
C1AB C1'B 1.497(11)
C1AB C1BB 1.518(10)
C1BB C1GB 1.517(10)
C1'B O1'B 1.261(10)
C1'B N2B 1.317(9)
C1GB C1DB 1.515(12)
C1DB C12B 1.358(10)
C1DB C11B 1.381(12)
C11B C13B 1.370(12)
C12B C14B 1.363(13)
C13B C1HB 1.397(12)
C14B C1HB 1.364(13)
N2B C2AB 1.483(9)
C2AB C2'B 1.534(11)
C2AB C2BB 1.542(11)
C2'B O2'B 1.240(10)
C2'B O2"B 1.262(10)
C2BB C2GB 1.489(12)
C2GB C22B 1.345(13)
C2GB C21B 1.377(12)
C21B C23B 1.421(14)
C22B C24B 1.375(17)
C23B C2NB 1.331(14)
C24B C2NB 1.325(17)
